data_7701900
loop_
_publ_author_name
'Magherusan, Adriana M.'
'Nelis, Daniel N.'
'Twamley, Brendan'
'McDonald, Aidan R.'

_publ_section_title
;
 Catechol oxidase activity of comparable dimanganese and dicopper
 complexes.
;
_journal_issue 43
_journal_name_full 'Dalton transactions (Cambridge, England : 2003)'
_journal_page_first 15555
_journal_page_last 15564
_journal_paper_doi 10.1039/c8dt01378k
_journal_volume 47
_journal_year 2018
_chemical_formula_moiety 'C50 H54 Mn2 N10 O3, 2(Cl O4), 3(C2 H3 N)'
_chemical_formula_sum 'C56 H63 Cl2 Mn2 N13 O11'
_chemical_formula_weight 1274.97
_space_group_crystal_system triclinic
_space_group_IT_number 2
_space_group_name_Hall '-P 1'
_space_group_name_H-M_alt 'P -1'
_symmetry_space_group_name_Hall '-P 1'
_symmetry_space_group_name_H-M 'P -1'
_atom_sites_solution_hydrogens geom
_audit_creation_method SHELXL-2014/7
_audit_update_record
;
2018-02-07 deposited with the CCDC.
2018-10-15 downloaded from the CCDC.
;
_cell_angle_alpha 73.3874(19)
_cell_angle_beta 78.3545(18)
_cell_angle_gamma 66.9439(18)
_cell_formula_units_Z 2
_cell_length_a 13.0800(4)
_cell_length_b 14.4180(5)
_cell_length_c 17.9989(5)
_cell_measurement_reflns_used 6734
_cell_measurement_temperature 100(2)
_cell_measurement_theta_max 66.20
_cell_measurement_theta_min 3.42
_cell_volume 2977.27(17)
_computing_cell_refinement 'SAINT+ Ver. 8.34A (Bruker-AXS, 2012)'
_computing_data_collection 'APEX2 Ver. 2012.12-10 (Bruker-AXS, 2012)'
_computing_data_reduction 'SAINT+ Ver. 8.34A (Bruker-AXS, 2012)'
_computing_molecular_graphics 'SHELXTL (Bruker-AXS, 2008-2013)'
_computing_publication_material 'SHELXTL (Bruker-AXS, 2008-2013)'
_computing_structure_refinement 'SHELXL-2014/5 (Sheldrick, 2014)'
_computing_structure_solution 'SHELXT-2014/4 (Sheldrick, 2014)'
_diffrn_ambient_temperature 100(2)
_diffrn_detector_area_resol_mean 8.258
_diffrn_measured_fraction_theta_full 0.994
_diffrn_measured_fraction_theta_max 0.994
_diffrn_measurement_device_type 'Bruker SMART APEX2 area detector'
_diffrn_measurement_method '\w and \f scans'
_diffrn_radiation_type CuK\a
_diffrn_radiation_wavelength 1.54178
_diffrn_reflns_av_R_equivalents 0.0970
_diffrn_reflns_av_unetI/netI 0.0882
_diffrn_reflns_Laue_measured_fraction_full 0.994
_diffrn_reflns_Laue_measured_fraction_max 0.994
_diffrn_reflns_limit_h_max 15
_diffrn_reflns_limit_h_min -15
_diffrn_reflns_limit_k_max 17
_diffrn_reflns_limit_k_min -17
_diffrn_reflns_limit_l_max 21
_diffrn_reflns_limit_l_min -21
_diffrn_reflns_number 56368
_diffrn_reflns_point_group_measured_fraction_full 0.994
_diffrn_reflns_point_group_measured_fraction_max 0.994
_diffrn_reflns_theta_full 66.700
_diffrn_reflns_theta_max 66.700
_diffrn_reflns_theta_min 3.423
_diffrn_source 'sealed tube'
_exptl_absorpt_coefficient_mu 4.860
_exptl_absorpt_correction_T_max 0.9694
_exptl_absorpt_correction_T_min 0.7652
_exptl_absorpt_correction_type numerical
_exptl_absorpt_process_details 'SADABS-2012/1 (Bruker, 2012)'
_exptl_crystal_colour colourless
_exptl_crystal_density_diffrn 1.422
_exptl_crystal_description plate
_exptl_crystal_F_000 1324
_exptl_crystal_size_max 0.080
_exptl_crystal_size_mid 0.075
_exptl_crystal_size_min 0.050
_refine_diff_density_max 0.531
_refine_diff_density_min -0.702
_refine_diff_density_rms 0.086
_refine_ls_extinction_coef 0.0030(2)
_refine_ls_extinction_expression Fc^*^=kFc[1+0.001xFc^2^\l^3^/sin(2\q)]^-1/4^
_refine_ls_extinction_method 'SHELXL-2014/7 (Sheldrick 2014'
_refine_ls_goodness_of_fit_ref 1.038
_refine_ls_hydrogen_treatment constr
_refine_ls_matrix_type full
_refine_ls_number_parameters 787
_refine_ls_number_reflns 10484
_refine_ls_number_restraints 31
_refine_ls_restrained_S_all 1.053
_refine_ls_R_factor_all 0.0876
_refine_ls_R_factor_gt 0.0593
_refine_ls_shift/su_max 0.001
_refine_ls_shift/su_mean 0.000
_refine_ls_structure_factor_coef Fsqd
_refine_ls_weighting_details 'w=1/[\s^2^(Fo^2^)+(0.0707P)^2^+2.3085P] where P=(Fo^2^+2Fc^2^)/3'
_refine_ls_weighting_scheme calc
_refine_ls_wR_factor_gt 0.1470
_refine_ls_wR_factor_ref 0.1665
_reflns_Friedel_coverage 0.000
_reflns_number_gt 7562
_reflns_number_total 10484
_reflns_threshold_expression 'I > 2\s(I)'
_cod_data_source_file c8dt01378k2.cif
_cod_data_source_block 2
_cod_database_code 7701900
_shelx_shelxl_version_number 2014/7
_shelx_space_group_comment
; 
The symmetry employed for this shelxl refinement is uniquely defined 
by the following loop, which should always be used as a source of 
symmetry information in preference to the above space-group names. 
They are only intended as comments. 
;
_shelx_estimated_absorpt_t_min 0.697
_shelx_estimated_absorpt_t_max 0.793

loop_
_space_group_symop_operation_xyz
'x, y, z'
'-x, -y, -z'

loop_
_atom_site_label
_atom_site_type_symbol
_atom_site_fract_x
_atom_site_fract_y
_atom_site_fract_z
_atom_site_U_iso_or_equiv
_atom_site_adp_type
_atom_site_occupancy
_atom_site_site_symmetry_order
_atom_site_calc_flag
_atom_site_refinement_flags_posn
_atom_site_refinement_flags_adp
_atom_site_refinement_flags_occupancy
_atom_site_disorder_assembly
_atom_site_disorder_group
C3 C 0.6148(3) 0.6843(3) 0.7003(3) 0.0387(9) Uani 1 1 d . . . . .
C4 C 0.7351(3) 0.6725(3) 0.6880(2) 0.0391(9) Uani 1 1 d . . . . .
C5 C 0.7883(4) 0.6727(4) 0.7469(3) 0.0426(10) Uani 1 1 d . . . . .
H5 H 0.7487 0.6787 0.7967 0.051 Uiso 1 1 calc R U . . .
C6 C 0.9000(4) 0.6643(4) 0.7330(3) 0.0515(12) Uani 1 1 d . . . . .
H6 H 0.9371 0.6629 0.7737 0.062 Uiso 1 1 calc R U . . .
C7 C 0.9564(4) 0.6579(4) 0.6603(3) 0.0508(12) Uani 1 1 d . . . . .
H7 H 1.0326 0.6520 0.6512 0.061 Uiso 1 1 calc R U . . .
C8 C 0.9035(4) 0.6599(4) 0.6000(3) 0.0512(12) Uani 1 1 d . . . . .
H8 H 0.9423 0.6579 0.5495 0.061 Uiso 1 1 calc R U . . .
C9 C 0.7937(4) 0.6649(4) 0.6143(3) 0.0473(11) Uani 1 1 d . . . . .
H9 H 0.7579 0.6631 0.5740 0.057 Uiso 1 1 calc R U . . .
C11 C 0.4873(3) 0.8982(3) 0.4648(2) 0.0350(9) Uani 1 1 d . . . . .
C12 C 0.6013(4) 0.8695(3) 0.4666(2) 0.0411(10) Uani 1 1 d . . . . .
H12 H 0.6399 0.8140 0.5061 0.049 Uiso 1 1 calc R U . . .
C13 C 0.6568(4) 0.9247(4) 0.4089(3) 0.0456(11) Uani 1 1 d . . . . .
H13 H 0.7351 0.9063 0.4083 0.055 Uiso 1 1 calc R U . . .
C14 C 0.5995(4) 1.0072(4) 0.3514(2) 0.0477(11) Uani 1 1 d . . . . .
H14 H 0.6401 1.0433 0.3125 0.057 Uiso 1 1 calc R U . . .
C15 C 0.4859(4) 1.0377(4) 0.3494(3) 0.0469(11) Uani 1 1 d . . . . .
H15 H 0.4474 1.0940 0.3103 0.056 Uiso 1 1 calc R U . . .
C16 C 0.4298(4) 0.9814(3) 0.4080(2) 0.0376(9) Uani 1 1 d . . . . .
C18 C 0.2272(4) 1.0671(4) 0.3794(3) 0.0483(11) Uani 1 1 d . . . . .
H18A H 0.2359 1.1353 0.3659 0.058 Uiso 1 1 calc R U . . .
H18B H 0.1556 1.0731 0.4124 0.058 Uiso 1 1 calc R U . . .
C19 C 0.2236(5) 1.0392(4) 0.3058(3) 0.0623(14) Uani 1 1 d . . . . .
H19A H 0.2954 1.0304 0.2738 0.094 Uiso 1 1 calc R U . . .
H19B H 0.1640 1.0946 0.2766 0.094 Uiso 1 1 calc R U . . .
H19C H 0.2090 0.9744 0.3190 0.094 Uiso 1 1 calc R U . . .
C20 C 0.3133(4) 0.9130(3) 0.4866(2) 0.0372(9) Uani 1 1 d . . . . .
C21 C 0.2078(3) 0.8952(3) 0.5248(2) 0.0390(9) Uani 1 1 d . . . . .
H21A H 0.1661 0.9449 0.5581 0.047 Uiso 1 1 calc R U . . .
H21B H 0.1600 0.9060 0.4846 0.047 Uiso 1 1 calc R U . . .
C23 C 0.2374(3) 0.7154(3) 0.5284(2) 0.0383(9) Uani 1 1 d . . . . .
H23A H 0.2569 0.7410 0.4722 0.046 Uiso 1 1 calc R U . . .
H23B H 0.1621 0.7115 0.5351 0.046 Uiso 1 1 calc R U . . .
C24 C 0.3198(3) 0.6109(3) 0.5566(2) 0.0367(9) Uani 1 1 d . . . . .
C26 C 0.4609(3) 0.4896(3) 0.6133(2) 0.0362(9) Uani 1 1 d . . . . .
C27 C 0.5528(4) 0.4316(3) 0.6546(2) 0.0411(10) Uani 1 1 d . . . . .
H27 H 0.5877 0.4635 0.6759 0.049 Uiso 1 1 calc R U . . .
C28 C 0.5918(4) 0.3251(4) 0.6637(3) 0.0459(11) Uani 1 1 d . . . . .
H28 H 0.6547 0.2832 0.6918 0.055 Uiso 1 1 calc R U . . .
C29 C 0.5405(4) 0.2779(4) 0.6324(3) 0.0486(11) Uani 1 1 d . . . . .
H29 H 0.5689 0.2047 0.6402 0.058 Uiso 1 1 calc R U . . .
C30 C 0.4494(4) 0.3358(4) 0.5902(3) 0.0485(11) Uani 1 1 d . . . . .
H30 H 0.4152 0.3039 0.5683 0.058 Uiso 1 1 calc R U . . .
C31 C 0.4106(4) 0.4421(3) 0.5813(2) 0.0389(9) Uani 1 1 d . . . . .
C33 C 0.2476(4) 0.5095(4) 0.5001(3) 0.0507(12) Uani 1 1 d . . . . .
H33A H 0.2930 0.4676 0.4620 0.061 Uiso 1 1 calc R U . . .
H33B H 0.2029 0.5786 0.4707 0.061 Uiso 1 1 calc R U . . .
C34 C 0.1697(4) 0.4577(5) 0.5525(3) 0.0628(14) Uani 1 1 d . . . . .
H34A H 0.2137 0.3882 0.5802 0.094 Uiso 1 1 calc R U . . .
H34B H 0.1203 0.4523 0.5210 0.094 Uiso 1 1 calc R U . . .
H34C H 0.1248 0.4989 0.5904 0.094 Uiso 1 1 calc R U . . .
C35 C 0.1669(3) 0.7784(3) 0.6480(2) 0.0351(9) Uani 1 1 d . . . . .
H35A H 0.1732 0.7052 0.6687 0.042 Uiso 1 1 calc R U . . .
H35B H 0.0876 0.8203 0.6399 0.042 Uiso 1 1 calc R U . . .
C36 C 0.2023(3) 0.8143(3) 0.7074(2) 0.0340(9) Uani 1 1 d . . . . .
H36 H 0.1778 0.8916 0.6931 0.041 Uiso 1 1 calc R U . . .
C38 C 0.1459(3) 0.7809(3) 0.7876(2) 0.0356(9) Uani 1 1 d . . . . .
H38A H 0.0646 0.8208 0.7894 0.043 Uiso 1 1 calc R U . . .
H38B H 0.1570 0.7065 0.7979 0.043 Uiso 1 1 calc R U . . .
C40 C 0.1815(3) 0.7292(3) 0.9253(2) 0.0348(9) Uani 1 1 d . . . . .
H40A H 0.1080 0.7211 0.9334 0.042 Uiso 1 1 calc R U . . .
H40B H 0.1849 0.7600 0.9670 0.042 Uiso 1 1 calc R U . . .
C41 C 0.2725(3) 0.6258(3) 0.9298(2) 0.0350(9) Uani 1 1 d . . . . .
C43 C 0.4371(3) 0.5101(3) 0.9133(2) 0.0357(9) Uani 1 1 d . . . . .
C44 C 0.5474(4) 0.4561(3) 0.8894(2) 0.0401(10) Uani 1 1 d . . . . .
H44 H 0.5919 0.4897 0.8520 0.048 Uiso 1 1 calc R U . . .
C45 C 0.5891(4) 0.3512(4) 0.9227(3) 0.0445(10) Uani 1 1 d . . . . .
H45 H 0.6641 0.3119 0.9076 0.053 Uiso 1 1 calc R U . . .
C46 C 0.5244(4) 0.3014(3) 0.9777(3) 0.0445(10) Uani 1 1 d . . . . .
H46 H 0.5570 0.2294 0.9997 0.053 Uiso 1 1 calc R U . . .
C47 C 0.4138(4) 0.3540(3) 1.0011(2) 0.0416(10) Uani 1 1 d . . . . .
H47 H 0.3694 0.3197 1.0379 0.050 Uiso 1 1 calc R U . . .
C48 C 0.3711(3) 0.4598(3) 0.9679(2) 0.0356(9) Uani 1 1 d . . . . .
C50 C 0.1677(4) 0.5195(4) 1.0252(3) 0.0466(11) Uani 1 1 d . . . . .
H50A H 0.1780 0.4451 1.0377 0.056 Uiso 1 1 calc R U . . .
H50B H 0.1017 0.5585 0.9956 0.056 Uiso 1 1 calc R U . . .
C51 C 0.1467(5) 0.5542(5) 1.0993(3) 0.0662(15) Uani 1 1 d . . . . .
H51A H 0.2104 0.5136 1.1300 0.099 Uiso 1 1 calc R U . . .
H51B H 0.0790 0.5441 1.1294 0.099 Uiso 1 1 calc R U . . .
H51C H 0.1368 0.6277 1.0873 0.099 Uiso 1 1 calc R U . . .
C52 C 0.1495(3) 0.9078(3) 0.8534(2) 0.0365(9) Uani 1 1 d . . . . .
H52A H 0.0899 0.9183 0.8972 0.044 Uiso 1 1 calc R U . . .
H52B H 0.1169 0.9528 0.8046 0.044 Uiso 1 1 calc R U . . .
C53 C 0.2428(3) 0.9362(3) 0.8658(2) 0.0336(9) Uani 1 1 d . . . . .
C55 C 0.4100(3) 0.9341(3) 0.8659(2) 0.0346(9) Uani 1 1 d . . . . .
C56 C 0.5246(4) 0.9106(3) 0.8618(2) 0.0395(9) Uani 1 1 d . . . . .
H56 H 0.5771 0.8507 0.8455 0.047 Uiso 1 1 calc R U . . .
C57 C 0.5584(4) 0.9782(4) 0.8824(2) 0.0426(10) Uani 1 1 d . . . . .
H57 H 0.6360 0.9651 0.8795 0.051 Uiso 1 1 calc R U . . .
C58 C 0.4812(4) 1.0659(4) 0.9077(3) 0.0473(11) Uani 1 1 d . . . . .
H58 H 0.5080 1.1107 0.9213 0.057 Uiso 1 1 calc R U . . .
C59 C 0.3677(4) 1.0891(4) 0.9134(2) 0.0428(10) Uani 1 1 d . . . . .
H59 H 0.3154 1.1480 0.9311 0.051 Uiso 1 1 calc R U . . .
C60 C 0.3341(3) 1.0210(3) 0.8916(2) 0.0374(9) Uani 1 1 d . . . . .
C62 C 0.1218(4) 1.0994(4) 0.9104(3) 0.0504(12) Uani 1 1 d . . . . .
H62A H 0.1299 1.1256 0.9533 0.060 Uiso 1 1 calc R U . . .
H62B H 0.0635 1.0679 0.9289 0.060 Uiso 1 1 calc R U . . .
C63 C 0.0861(5) 1.1876(4) 0.8418(4) 0.0709(16) Uani 1 1 d . . . . .
H63A H 0.1438 1.2187 0.8233 0.106 Uiso 1 1 calc R U . . .
H63B H 0.0158 1.2397 0.8571 0.106 Uiso 1 1 calc R U . . .
H63C H 0.0753 1.1622 0.8000 0.106 Uiso 1 1 calc R U . . .
Cl1 Cl 0.87006(8) 0.74754(8) 0.93175(6) 0.0434(3) Uani 1 1 d . . . . .
Cl2 Cl 0.01029(10) 0.85201(13) 0.38748(7) 0.0674(4) Uani 1 1 d D . . . .
C1S C 0.3419(5) 0.3551(4) 0.8176(3) 0.0629(14) Uani 1 1 d . . . . .
H1S1 H 0.3049 0.3369 0.8698 0.094 Uiso 1 1 calc R U . . .
H1S2 H 0.4077 0.3692 0.8219 0.094 Uiso 1 1 calc R U . . .
H1S3 H 0.3650 0.2975 0.7920 0.094 Uiso 1 1 calc R U . . .
C2S C 0.2658(5) 0.4457(4) 0.7724(3) 0.0570(13) Uani 1 1 d . . . . .
C4S C 0.0434(6) 0.6097(6) 0.3110(5) 0.108(3) Uani 1 1 d . . . . .
H4S1 H 0.0305 0.5597 0.2903 0.162 Uiso 1 1 calc R U . . .
H4S2 H -0.0193 0.6759 0.3018 0.162 Uiso 1 1 calc R U . . .
H4S3 H 0.0496 0.5833 0.3671 0.162 Uiso 1 1 calc R U . . .
C5S C 0.1441(6) 0.6248(5) 0.2727(4) 0.0712(16) Uani 1 1 d . . . . .
C7S C 0.1973(5) 0.9074(4) 0.1765(3) 0.0616(14) Uani 1 1 d . . . . .
H7S1 H 0.1581 0.8744 0.2220 0.092 Uiso 1 1 calc R U . . .
H7S2 H 0.1723 0.9816 0.1743 0.092 Uiso 1 1 calc R U . . .
H7S3 H 0.2779 0.8758 0.1804 0.092 Uiso 1 1 calc R U . . .
C8S C 0.1730(4) 0.8930(4) 0.1060(3) 0.0462(11) Uani 1 1 d . . . . .
Mn01 Mn 0.41686(5) 0.73106(5) 0.61230(4) 0.03275(18) Uani 1 1 d . . . . .
Mn02 Mn 0.39081(5) 0.74611(5) 0.80669(3) 0.03181(18) Uani 1 1 d . . . . .
N10 N 0.4111(3) 0.8563(3) 0.51325(19) 0.0365(8) Uani 1 1 d . . . . .
N17 N 0.3194(3) 0.9897(3) 0.42347(19) 0.0386(8) Uani 1 1 d . . . . .
N22 N 0.2362(3) 0.7884(3) 0.57237(18) 0.0338(7) Uani 1 1 d . . . . .
N25 N 0.4024(3) 0.5953(3) 0.59613(19) 0.0359(8) Uani 1 1 d . . . . .
N32 N 0.3222(3) 0.5215(3) 0.5449(2) 0.0410(8) Uani 1 1 d . . . . .
N39 N 0.1934(3) 0.7986(3) 0.84841(18) 0.0327(7) Uani 1 1 d . . . . .
N42 N 0.3721(3) 0.6146(3) 0.89039(19) 0.0355(8) Uani 1 1 d . . . . .
N49 N 0.2672(3) 0.5352(3) 0.97625(19) 0.0360(8) Uani 1 1 d . . . . .
N54 N 0.3503(3) 0.8810(3) 0.85016(18) 0.0333(7) Uani 1 1 d . . . . .
N61 N 0.2284(3) 1.0198(3) 0.89078(19) 0.0362(8) Uani 1 1 d . . . . .
N3S N 0.2048(4) 0.5166(4) 0.7364(3) 0.0849(16) Uani 1 1 d . . . . .
N6S N 0.2249(5) 0.6359(5) 0.2423(3) 0.0923(18) Uani 1 1 d . . . . .
N9S N 0.1541(4) 0.8821(3) 0.0513(3) 0.0591(11) Uani 1 1 d . . . . .
O1 O 0.5588(2) 0.7060(2) 0.76333(16) 0.0391(7) Uani 1 1 d . . . . .
O2 O 0.5755(2) 0.6757(2) 0.64541(18) 0.0438(7) Uani 1 1 d . . . . .
O3 O 0.7743(3) 0.7622(3) 0.8977(2) 0.0668(10) Uani 1 1 d . . . . .
O4 O 0.9645(2) 0.6685(2) 0.90357(19) 0.0491(8) Uani 1 1 d . . . . .
O5 O 0.8515(3) 0.7154(3) 1.01492(19) 0.0680(10) Uani 1 1 d . . . . .
O6 O 0.8914(3) 0.8425(3) 0.9121(2) 0.0560(8) Uani 1 1 d . . . . .
O7 O -0.0318(9) 0.8866(9) 0.4578(6) 0.057(2) Uani 0.382(9) 1 d D . P A 1
O8 O 0.1233(7) 0.8452(8) 0.3658(6) 0.057(2) Uani 0.382(9) 1 d D . P A 1
O9 O 0.0270(8) 0.7320(6) 0.4160(5) 0.057(2) Uani 0.382(9) 1 d D . P A 1
O10 O -0.0629(10) 0.8940(11) 0.3309(6) 0.057(2) Uani 0.382(9) 1 d D . P A 1
O9B O 0.0237(8) 0.9641(7) 0.3807(6) 0.077(2) Uani 0.398(8) 1 d D . P A 2
O7B O -0.0487(9) 0.8442(10) 0.4568(6) 0.077(2) Uani 0.398(8) 1 d D . P A 2
O8B O 0.1201(10) 0.7934(12) 0.3689(10) 0.077(2) Uani 0.398(8) 1 d D . P A 2
O10B O -0.0482(11) 0.8860(14) 0.3173(7) 0.077(2) Uani 0.398(8) 1 d D . P A 2
O7C O 0.0002(13) 0.8764(14) 0.4619(9) 0.058(4) Uani 0.220(9) 1 d D . P A 3
O8C O 0.1227(11) 0.8020(17) 0.3619(14) 0.058(4) Uani 0.220(9) 1 d D . P A 3
O9C O -0.0500(11) 0.7739(10) 0.4054(9) 0.058(4) Uani 0.220(9) 1 d D . P A 3
O10C O -0.0476(13) 0.9333(11) 0.3292(9) 0.058(4) Uani 0.220(9) 1 d D . P A 3
O37 O 0.3195(2) 0.7721(2) 0.70827(15) 0.0353(6) Uani 1 1 d . . . . .

loop_
_atom_site_aniso_label
_atom_site_aniso_U_11
_atom_site_aniso_U_22
_atom_site_aniso_U_33
_atom_site_aniso_U_23
_atom_site_aniso_U_13
_atom_site_aniso_U_12
C3 0.036(2) 0.033(2) 0.045(2) -0.0073(19) -0.0019(19) -0.0128(18)
C4 0.034(2) 0.038(2) 0.044(2) -0.0095(19) -0.0005(18) -0.0136(18)
C5 0.041(2) 0.047(3) 0.040(2) -0.010(2) 0.0031(18) -0.019(2)
C6 0.047(3) 0.056(3) 0.055(3) -0.016(2) -0.007(2) -0.020(2)
C7 0.040(3) 0.055(3) 0.060(3) -0.016(2) 0.003(2) -0.022(2)
C8 0.044(3) 0.059(3) 0.054(3) -0.018(2) 0.003(2) -0.022(2)
C9 0.041(3) 0.047(3) 0.056(3) -0.019(2) 0.002(2) -0.016(2)
C11 0.043(2) 0.035(2) 0.0302(19) -0.0062(17) 0.0009(17) -0.0202(18)
C12 0.051(3) 0.040(2) 0.038(2) -0.0102(19) -0.0009(19) -0.023(2)
C13 0.051(3) 0.049(3) 0.047(2) -0.015(2) 0.007(2) -0.031(2)
C14 0.068(3) 0.050(3) 0.035(2) -0.005(2) 0.006(2) -0.039(2)
C15 0.064(3) 0.042(3) 0.040(2) -0.004(2) -0.003(2) -0.030(2)
C16 0.049(3) 0.034(2) 0.032(2) -0.0070(18) 0.0024(18) -0.0205(19)
C18 0.054(3) 0.040(3) 0.047(2) -0.002(2) -0.008(2) -0.017(2)
C19 0.082(4) 0.063(4) 0.047(3) -0.005(3) -0.019(3) -0.030(3)
C20 0.046(2) 0.033(2) 0.035(2) -0.0098(18) -0.0017(18) -0.0163(19)
C21 0.040(2) 0.036(2) 0.040(2) -0.0064(19) -0.0042(18) -0.0128(18)
C23 0.040(2) 0.042(2) 0.035(2) -0.0064(19) -0.0055(17) -0.0172(19)
C24 0.040(2) 0.036(2) 0.036(2) -0.0090(18) -0.0036(17) -0.0146(18)
C26 0.041(2) 0.033(2) 0.034(2) -0.0062(17) -0.0009(17) -0.0158(18)
C27 0.042(2) 0.036(2) 0.045(2) -0.0089(19) -0.0032(19) -0.0133(19)
C28 0.041(3) 0.040(3) 0.047(2) -0.007(2) -0.0031(19) -0.0074(19)
C29 0.057(3) 0.033(2) 0.049(3) -0.009(2) 0.001(2) -0.011(2)
C30 0.052(3) 0.046(3) 0.051(3) -0.019(2) 0.000(2) -0.018(2)
C31 0.041(2) 0.036(2) 0.041(2) -0.0099(19) -0.0012(18) -0.0145(18)
C33 0.050(3) 0.053(3) 0.056(3) -0.022(2) -0.008(2) -0.017(2)
C34 0.055(3) 0.078(4) 0.071(3) -0.033(3) 0.005(3) -0.034(3)
C35 0.029(2) 0.043(2) 0.035(2) -0.0088(18) 0.0004(16) -0.0159(17)
C36 0.033(2) 0.037(2) 0.034(2) -0.0079(18) -0.0030(16) -0.0155(17)
C38 0.028(2) 0.044(2) 0.036(2) -0.0089(18) -0.0007(16) -0.0149(17)
C40 0.031(2) 0.038(2) 0.034(2) -0.0053(18) 0.0019(16) -0.0156(17)
C41 0.035(2) 0.037(2) 0.036(2) -0.0072(18) -0.0038(17) -0.0159(17)
C43 0.037(2) 0.031(2) 0.039(2) -0.0034(18) -0.0069(17) -0.0136(17)
C44 0.039(2) 0.040(2) 0.038(2) -0.0048(19) -0.0027(18) -0.0142(19)
C45 0.038(2) 0.044(3) 0.046(2) -0.008(2) -0.0083(19) -0.0079(19)
C46 0.056(3) 0.035(2) 0.041(2) -0.0030(19) -0.013(2) -0.015(2)
C47 0.044(3) 0.040(3) 0.040(2) -0.0022(19) -0.0066(18) -0.017(2)
C48 0.038(2) 0.035(2) 0.033(2) -0.0037(17) -0.0039(17) -0.0145(18)
C50 0.040(3) 0.047(3) 0.050(3) -0.003(2) 0.000(2) -0.020(2)
C51 0.065(4) 0.075(4) 0.053(3) -0.016(3) 0.014(3) -0.029(3)
C52 0.032(2) 0.035(2) 0.041(2) -0.0098(18) -0.0031(17) -0.0101(17)
C53 0.035(2) 0.031(2) 0.0327(19) -0.0040(17) -0.0008(16) -0.0132(17)
C55 0.038(2) 0.035(2) 0.032(2) -0.0039(17) -0.0048(16) -0.0162(18)
C56 0.044(2) 0.038(2) 0.035(2) -0.0034(18) -0.0029(18) -0.0176(19)
C57 0.044(3) 0.048(3) 0.043(2) -0.008(2) -0.0043(19) -0.025(2)
C58 0.058(3) 0.045(3) 0.048(3) -0.010(2) -0.009(2) -0.027(2)
C59 0.047(3) 0.041(3) 0.044(2) -0.012(2) -0.0048(19) -0.017(2)
C60 0.040(2) 0.037(2) 0.035(2) -0.0030(18) -0.0063(17) -0.0163(18)
C62 0.044(3) 0.045(3) 0.059(3) -0.020(2) -0.005(2) -0.007(2)
C63 0.065(4) 0.046(3) 0.088(4) -0.010(3) -0.020(3) -0.003(3)
Cl1 0.0378(6) 0.0428(6) 0.0517(6) -0.0129(5) 0.0009(4) -0.0177(4)
Cl2 0.0438(7) 0.1020(11) 0.0556(7) -0.0343(7) -0.0039(5) -0.0143(7)
C1S 0.076(4) 0.053(3) 0.053(3) -0.003(3) -0.014(3) -0.018(3)
C2S 0.058(3) 0.050(3) 0.059(3) -0.004(3) -0.002(2) -0.023(3)
C4S 0.084(5) 0.106(6) 0.116(6) 0.017(5) -0.002(4) -0.049(5)
C5S 0.070(4) 0.065(4) 0.079(4) -0.017(3) -0.006(3) -0.026(3)
C7S 0.082(4) 0.062(3) 0.047(3) -0.005(3) -0.015(3) -0.033(3)
C8S 0.046(3) 0.041(3) 0.046(3) -0.008(2) -0.001(2) -0.013(2)
Mn01 0.0326(4) 0.0334(4) 0.0329(3) -0.0060(3) -0.0006(2) -0.0148(3)
Mn02 0.0299(3) 0.0328(4) 0.0332(3) -0.0064(3) 0.0001(2) -0.0140(3)
N10 0.040(2) 0.0340(19) 0.0368(17) -0.0075(15) -0.0018(15) -0.0161(15)
N17 0.049(2) 0.0322(19) 0.0327(17) -0.0036(15) -0.0038(15) -0.0156(16)
N22 0.0365(18) 0.0317(18) 0.0322(16) -0.0046(14) -0.0009(14) -0.0144(14)
N25 0.0371(19) 0.0342(19) 0.0376(17) -0.0076(15) -0.0048(14) -0.0139(15)
N32 0.043(2) 0.039(2) 0.045(2) -0.0133(17) -0.0076(16) -0.0160(16)
N39 0.0324(18) 0.0342(18) 0.0336(16) -0.0075(14) -0.0019(13) -0.0146(14)
N42 0.0333(18) 0.039(2) 0.0328(16) -0.0063(15) -0.0010(14) -0.0144(15)
N49 0.0364(19) 0.0336(19) 0.0353(17) 0.0021(15) -0.0011(14) -0.0181(15)
N54 0.0321(18) 0.0348(19) 0.0324(16) -0.0063(14) -0.0001(13) -0.0139(14)
N61 0.0390(19) 0.0315(19) 0.0379(18) -0.0109(15) -0.0044(14) -0.0101(15)
N3S 0.065(3) 0.068(4) 0.093(4) 0.008(3) -0.002(3) -0.015(3)
N6S 0.079(4) 0.137(6) 0.080(4) -0.046(4) 0.000(3) -0.047(4)
N9S 0.067(3) 0.059(3) 0.052(2) -0.020(2) -0.006(2) -0.018(2)
O1 0.0311(15) 0.0443(17) 0.0410(15) -0.0081(13) 0.0003(12) -0.0156(12)
O2 0.0370(16) 0.0478(19) 0.0519(17) -0.0170(15) -0.0043(13) -0.0167(13)
O3 0.0378(19) 0.070(3) 0.096(3) -0.024(2) -0.0140(18) -0.0166(17)
O4 0.0380(17) 0.0469(19) 0.0600(19) -0.0201(16) -0.0041(14) -0.0074(14)
O5 0.096(3) 0.055(2) 0.0442(18) -0.0108(17) 0.0103(18) -0.026(2)
O6 0.062(2) 0.0433(19) 0.068(2) -0.0118(17) 0.0041(17) -0.0294(16)
O7 0.064(4) 0.053(4) 0.054(3) -0.010(3) -0.010(2) -0.019(3)
O8 0.064(4) 0.053(4) 0.054(3) -0.010(3) -0.010(2) -0.019(3)
O9 0.064(4) 0.053(4) 0.054(3) -0.010(3) -0.010(2) -0.019(3)
O10 0.064(4) 0.053(4) 0.054(3) -0.010(3) -0.010(2) -0.019(3)
O9B 0.066(4) 0.092(5) 0.067(4) -0.022(3) -0.007(3) -0.019(3)
O7B 0.066(4) 0.092(5) 0.067(4) -0.022(3) -0.007(3) -0.019(3)
O8B 0.066(4) 0.092(5) 0.067(4) -0.022(3) -0.007(3) -0.019(3)
O10B 0.066(4) 0.092(5) 0.067(4) -0.022(3) -0.007(3) -0.019(3)
O7C 0.034(5) 0.054(6) 0.077(7) -0.028(5) -0.019(4) 0.007(4)
O8C 0.034(5) 0.054(6) 0.077(7) -0.028(5) -0.019(4) 0.007(4)
O9C 0.034(5) 0.054(6) 0.077(7) -0.028(5) -0.019(4) 0.007(4)
O10C 0.034(5) 0.054(6) 0.077(7) -0.028(5) -0.019(4) 0.007(4)
O37 0.0303(14) 0.0400(16) 0.0359(14) -0.0063(12) -0.0039(11) -0.0143(12)

loop_
_atom_type_symbol
_atom_type_description
_atom_type_scat_dispersion_real
_atom_type_scat_dispersion_imag
_atom_type_scat_source
C C 0.0181 0.0091 'International Tables Vol C Tables 4.2.6.8 and 6.1.1.4'
H H 0.0000 0.0000 'International Tables Vol C Tables 4.2.6.8 and 6.1.1.4'
N N 0.0311 0.0180 'International Tables Vol C Tables 4.2.6.8 and 6.1.1.4'
O O 0.0492 0.0322 'International Tables Vol C Tables 4.2.6.8 and 6.1.1.4'
Cl Cl 0.3639 0.7018 'International Tables Vol C Tables 4.2.6.8 and 6.1.1.4'
Mn Mn -0.5299 2.8052 'International Tables Vol C Tables 4.2.6.8 and 6.1.1.4'

loop_
_geom_angle_atom_site_label_1
_geom_angle_atom_site_label_2
_geom_angle_atom_site_label_3
_geom_angle
O2 C3 O1 124.8(4)
O2 C3 C4 116.8(4)
O1 C3 C4 118.4(4)
C5 C4 C9 119.7(4)
C5 C4 C3 121.2(4)
C9 C4 C3 119.1(4)
C4 C5 C6 119.9(4)
C4 C5 H5 120.0
C6 C5 H5 120.0
C7 C6 C5 120.0(4)
C7 C6 H6 120.0
C5 C6 H6 120.0
C6 C7 C8 120.9(4)
C6 C7 H7 119.6
C8 C7 H7 119.6
C9 C8 C7 119.3(4)
C9 C8 H8 120.3
C7 C8 H8 120.3
C8 C9 C4 120.2(4)
C8 C9 H9 119.9
C4 C9 H9 119.9
C12 C11 N10 130.4(4)
C12 C11 C16 121.3(4)
N10 C11 C16 108.3(4)
C13 C12 C11 117.6(4)
C13 C12 H12 121.2
C11 C12 H12 121.2
C12 C13 C14 121.1(4)
C12 C13 H13 119.5
C14 C13 H13 119.5
C15 C14 C13 122.1(4)
C15 C14 H14 118.9
C13 C14 H14 118.9
C14 C15 C16 116.7(4)
C14 C15 H15 121.7
C16 C15 H15 121.7
N17 C16 C11 106.4(3)
N17 C16 C15 132.3(4)
C11 C16 C15 121.2(4)
N17 C18 C19 112.0(4)
N17 C18 H18A 109.2
C19 C18 H18A 109.2
N17 C18 H18B 109.2
C19 C18 H18B 109.2
H18A C18 H18B 107.9
C18 C19 H19A 109.5
C18 C19 H19B 109.5
H19A C19 H19B 109.5
C18 C19 H19C 109.5
H19A C19 H19C 109.5
H19B C19 H19C 109.5
N10 C20 N17 112.6(4)
N10 C20 C21 122.7(4)
N17 C20 C21 124.7(4)
N22 C21 C20 108.9(3)
N22 C21 H21A 109.9
C20 C21 H21A 109.9
N22 C21 H21B 109.9
C20 C21 H21B 109.9
H21A C21 H21B 108.3
N22 C23 C24 110.4(3)
N22 C23 H23A 109.6
C24 C23 H23A 109.6
N22 C23 H23B 109.6
C24 C23 H23B 109.6
H23A C23 H23B 108.1
N25 C24 N32 111.8(4)
N25 C24 C23 122.6(4)
N32 C24 C23 125.6(4)
C27 C26 N25 130.7(4)
C27 C26 C31 121.0(4)
N25 C26 C31 108.3(4)
C26 C27 C28 117.3(4)
C26 C27 H27 121.4
C28 C27 H27 121.4
C27 C28 C29 121.5(4)
C27 C28 H28 119.2
C29 C28 H28 119.2
C30 C29 C28 121.4(4)
C30 C29 H29 119.3
C28 C29 H29 119.3
C31 C30 C29 117.0(4)
C31 C30 H30 121.5
C29 C30 H30 121.5
N32 C31 C30 132.3(4)
N32 C31 C26 105.9(4)
C30 C31 C26 121.8(4)
N32 C33 C34 111.6(4)
N32 C33 H33A 109.3
C34 C33 H33A 109.3
N32 C33 H33B 109.3
C34 C33 H33B 109.3
H33A C33 H33B 108.0
C33 C34 H34A 109.5
C33 C34 H34B 109.5
H34A C34 H34B 109.5
C33 C34 H34C 109.5
H34A C34 H34C 109.5
H34B C34 H34C 109.5
N22 C35 C36 111.9(3)
N22 C35 H35A 109.2
C36 C35 H35A 109.2
N22 C35 H35B 109.2
C36 C35 H35B 109.2
H35A C35 H35B 107.9
O37 C36 C38 110.1(3)
O37 C36 C35 110.7(3)
C38 C36 C35 109.0(3)
O37 C36 H36 109.0
C38 C36 H36 109.0
C35 C36 H36 109.0
N39 C38 C36 110.1(3)
N39 C38 H38A 109.6
C36 C38 H38A 109.6
N39 C38 H38B 109.6
C36 C38 H38B 109.6
H38A C38 H38B 108.1
N39 C40 C41 110.1(3)
N39 C40 H40A 109.6
C41 C40 H40A 109.6
N39 C40 H40B 109.6
C41 C40 H40B 109.6
H40A C40 H40B 108.1
N42 C41 N49 112.2(4)
N42 C41 C40 122.0(4)
N49 C41 C40 125.7(4)
C44 C43 N42 130.2(4)
C44 C43 C48 121.4(4)
N42 C43 C48 108.4(4)
C45 C44 C43 116.8(4)
C45 C44 H44 121.6
C43 C44 H44 121.6
C44 C45 C46 122.0(4)
C44 C45 H45 119.0
C46 C45 H45 119.0
C47 C46 C45 121.8(4)
C47 C46 H46 119.1
C45 C46 H46 119.1
C46 C47 C48 116.5(4)
C46 C47 H47 121.7
C48 C47 H47 121.7
N49 C48 C47 132.7(4)
N49 C48 C43 105.8(3)
C47 C48 C43 121.5(4)
N49 C50 C51 112.1(4)
N49 C50 H50A 109.2
C51 C50 H50A 109.2
N49 C50 H50B 109.2
C51 C50 H50B 109.2
H50A C50 H50B 107.9
C50 C51 H51A 109.5
C50 C51 H51B 109.5
H51A C51 H51B 109.5
C50 C51 H51C 109.5
H51A C51 H51C 109.5
H51B C51 H51C 109.5
N39 C52 C53 109.3(3)
N39 C52 H52A 109.8
C53 C52 H52A 109.8
N39 C52 H52B 109.8
C53 C52 H52B 109.8
H52A C52 H52B 108.3
N54 C53 N61 112.7(3)
N54 C53 C52 122.6(3)
N61 C53 C52 124.6(3)
C56 C55 C60 120.9(4)
C56 C55 N54 130.6(4)
C60 C55 N54 108.5(3)
C57 C56 C55 117.0(4)
C57 C56 H56 121.5
C55 C56 H56 121.5
C56 C57 C58 121.7(4)
C56 C57 H57 119.2
C58 C57 H57 119.2
C59 C58 C57 122.0(4)
C59 C58 H58 119.0
C57 C58 H58 119.0
C58 C59 C60 116.0(4)
C58 C59 H59 122.0
C60 C59 H59 122.0
C59 C60 N61 131.4(4)
C59 C60 C55 122.4(4)
N61 C60 C55 106.2(3)
N61 C62 C63 111.6(4)
N61 C62 H62A 109.3
C63 C62 H62A 109.3
N61 C62 H62B 109.3
C63 C62 H62B 109.3
H62A C62 H62B 108.0
C62 C63 H63A 109.5
C62 C63 H63B 109.5
H63A C63 H63B 109.5
C62 C63 H63C 109.5
H63A C63 H63C 109.5
H63B C63 H63C 109.5
O3 Cl1 O4 109.2(2)
O3 Cl1 O6 110.1(2)
O4 Cl1 O6 109.8(2)
O3 Cl1 O5 109.5(3)
O4 Cl1 O5 109.0(2)
O6 Cl1 O5 109.2(2)
O7B Cl2 O8B 127.4(9)
O10C Cl2 O8C 112.8(11)
O10 Cl2 O7 115.2(7)
O10 Cl2 O8 119.2(6)
O7 Cl2 O8 110.8(6)
O10C Cl2 O7C 116.0(9)
O8C Cl2 O7C 111.2(10)
O7B Cl2 O10B 118.6(7)
O8B Cl2 O10B 107.7(8)
O10C Cl2 O9C 104.1(8)
O8C Cl2 O9C 108.0(10)
O7C Cl2 O9C 103.8(9)
O10 Cl2 O9 106.6(7)
O7 Cl2 O9 102.0(6)
O8 Cl2 O9 100.2(5)
O7B Cl2 O9B 98.4(6)
O8B Cl2 O9B 99.9(8)
O10B Cl2 O9B 96.2(8)
C2S C1S H1S1 109.5
C2S C1S H1S2 109.5
H1S1 C1S H1S2 109.5
C2S C1S H1S3 109.5
H1S1 C1S H1S3 109.5
H1S2 C1S H1S3 109.5
N3S C2S C1S 179.0(7)
C5S C4S H4S1 109.5
C5S C4S H4S2 109.5
H4S1 C4S H4S2 109.5
C5S C4S H4S3 109.5
H4S1 C4S H4S3 109.5
H4S2 C4S H4S3 109.5
N6S C5S C4S 179.5(8)
C8S C7S H7S1 109.5
C8S C7S H7S2 109.5
H7S1 C7S H7S2 109.5
C8S C7S H7S3 109.5
H7S1 C7S H7S3 109.5
H7S2 C7S H7S3 109.5
N9S C8S C7S 179.8(5)
O37 Mn01 O2 102.96(11)
O37 Mn01 N10 114.89(12)
O2 Mn01 N10 106.00(13)
O37 Mn01 N25 110.28(12)
O2 Mn01 N25 102.39(12)
N10 Mn01 N25 118.19(13)
O37 Mn01 N22 78.59(11)
O2 Mn01 N22 177.59(12)
N10 Mn01 N22 74.80(12)
N25 Mn01 N22 75.29(12)
O37 Mn02 O1 100.56(11)
O37 Mn02 N42 111.24(12)
O1 Mn02 N42 107.27(12)
O37 Mn02 N54 114.51(12)
O1 Mn02 N54 106.15(12)
N42 Mn02 N54 115.56(12)
O37 Mn02 N39 76.06(11)
O1 Mn02 N39 176.28(11)
N42 Mn02 N39 75.64(12)
N54 Mn02 N39 74.20(12)
C20 N10 C11 106.0(3)
C20 N10 Mn01 117.5(3)
C11 N10 Mn01 136.5(3)
C20 N17 C16 106.7(3)
C20 N17 C18 127.2(4)
C16 N17 C18 126.1(4)
C21 N22 C35 114.0(3)
C21 N22 C23 112.1(3)
C35 N22 C23 111.3(3)
C21 N22 Mn01 109.5(2)
C35 N22 Mn01 101.9(2)
C23 N22 Mn01 107.4(2)
C24 N25 C26 106.6(3)
C24 N25 Mn01 116.2(3)
C26 N25 Mn01 137.1(3)
C24 N32 C31 107.4(3)
C24 N32 C33 127.0(4)
C31 N32 C33 125.6(4)
C52 N39 C40 111.5(3)
C52 N39 C38 112.9(3)
C40 N39 C38 112.2(3)
C52 N39 Mn02 109.8(2)
C40 N39 Mn02 106.1(2)
C38 N39 Mn02 103.7(2)
C41 N42 C43 106.0(3)
C41 N42 Mn02 117.3(3)
C43 N42 Mn02 136.5(3)
C41 N49 C48 107.5(3)
C41 N49 C50 126.2(4)
C48 N49 C50 126.3(4)
C53 N54 C55 105.4(3)
C53 N54 Mn02 118.5(3)
C55 N54 Mn02 136.1(3)
C53 N61 C60 107.2(3)
C53 N61 C62 127.2(4)
C60 N61 C62 125.5(4)
C3 O1 Mn02 135.3(3)
C3 O2 Mn01 133.1(3)
C36 O37 Mn01 119.3(2)
C36 O37 Mn02 120.9(2)
Mn01 O37 Mn02 119.72(13)

loop_
_geom_bond_atom_site_label_1
_geom_bond_atom_site_label_2
_geom_bond_distance
C3 O2 1.258(5)
C3 O1 1.269(5)
C3 C4 1.492(6)
C4 C5 1.381(6)
C4 C9 1.402(6)
C5 C6 1.394(6)
C5 H5 0.9500
C6 C7 1.375(7)
C6 H6 0.9500
C7 C8 1.387(7)
C7 H7 0.9500
C8 C9 1.384(6)
C8 H8 0.9500
C9 H9 0.9500
C11 C12 1.388(6)
C11 N10 1.391(5)
C11 C16 1.398(6)
C12 C13 1.384(6)
C12 H12 0.9500
C13 C14 1.400(7)
C13 H13 0.9500
C14 C15 1.380(7)
C14 H14 0.9500
C15 C16 1.404(6)
C15 H15 0.9500
C16 N17 1.378(5)
C18 N17 1.469(6)
C18 C19 1.504(7)
C18 H18A 0.9900
C18 H18B 0.9900
C19 H19A 0.9800
C19 H19B 0.9800
C19 H19C 0.9800
C20 N10 1.320(5)
C20 N17 1.354(5)
C20 C21 1.495(6)
C21 N22 1.473(5)
C21 H21A 0.9900
C21 H21B 0.9900
C23 N22 1.480(5)
C23 C24 1.484(6)
C23 H23A 0.9900
C23 H23B 0.9900
C24 N25 1.325(5)
C24 N32 1.351(5)
C26 C27 1.384(6)
C26 N25 1.385(5)
C26 C31 1.402(6)
C27 C28 1.386(6)
C27 H27 0.9500
C28 C29 1.399(7)
C28 H28 0.9500
C29 C30 1.385(7)
C29 H29 0.9500
C30 C31 1.385(6)
C30 H30 0.9500
C31 N32 1.385(5)
C33 N32 1.471(5)
C33 C34 1.514(7)
C33 H33A 0.9900
C33 H33B 0.9900
C34 H34A 0.9800
C34 H34B 0.9800
C34 H34C 0.9800
C35 N22 1.479(5)
C35 C36 1.527(5)
C35 H35A 0.9900
C35 H35B 0.9900
C36 O37 1.412(5)
C36 C38 1.521(5)
C36 H36 1.0000
C38 N39 1.486(5)
C38 H38A 0.9900
C38 H38B 0.9900
C40 N39 1.478(5)
C40 C41 1.493(6)
C40 H40A 0.9900
C40 H40B 0.9900
C41 N42 1.324(5)
C41 N49 1.354(5)
C43 C44 1.390(6)
C43 N42 1.395(5)
C43 C48 1.407(6)
C44 C45 1.382(6)
C44 H44 0.9500
C45 C46 1.394(6)
C45 H45 0.9500
C46 C47 1.388(6)
C46 H46 0.9500
C47 C48 1.393(6)
C47 H47 0.9500
C48 N49 1.380(5)
C50 N49 1.475(5)
C50 C51 1.494(7)
C50 H50A 0.9900
C50 H50B 0.9900
C51 H51A 0.9800
C51 H51B 0.9800
C51 H51C 0.9800
C52 N39 1.473(5)
C52 C53 1.503(5)
C52 H52A 0.9900
C52 H52B 0.9900
C53 N54 1.335(5)
C53 N61 1.337(5)
C55 C56 1.393(6)
C55 C60 1.394(6)
C55 N54 1.400(5)
C56 C57 1.375(6)
C56 H56 0.9500
C57 C58 1.404(6)
C57 H57 0.9500
C58 C59 1.377(6)
C58 H58 0.9500
C59 C60 1.392(6)
C59 H59 0.9500
C60 N61 1.392(5)
C62 N61 1.471(5)
C62 C63 1.493(7)
C62 H62A 0.9900
C62 H62B 0.9900
C63 H63A 0.9800
C63 H63B 0.9800
C63 H63C 0.9800
Cl1 O3 1.422(3)
Cl1 O4 1.434(3)
Cl1 O6 1.435(3)
Cl1 O5 1.435(3)
Cl2 O7B 1.328(9)
Cl2 O8B 1.380(10)
Cl2 O10 1.381(9)
Cl2 O10C 1.403(11)
Cl2 O8C 1.407(12)
Cl2 O7 1.420(9)
Cl2 O8 1.421(9)
Cl2 O7C 1.447(12)
Cl2 O10B 1.471(10)
Cl2 O9C 1.543(12)
Cl2 O9 1.596(8)
Cl2 O9B 1.660(9)
C1S C2S 1.435(7)
C1S H1S1 0.9800
C1S H1S2 0.9800
C1S H1S3 0.9800
C2S N3S 1.137(7)
C4S C5S 1.424(9)
C4S H4S1 0.9800
C4S H4S2 0.9800
C4S H4S3 0.9800
C5S N6S 1.137(8)
C7S C8S 1.454(7)
C7S H7S1 0.9800
C7S H7S2 0.9800
C7S H7S3 0.9800
C8S N9S 1.129(6)
Mn01 O37 2.015(3)
Mn01 O2 2.056(3)
Mn01 N10 2.134(3)
Mn01 N25 2.142(3)
Mn01 N22 2.366(3)
Mn02 O37 2.040(3)
Mn02 O1 2.084(3)
Mn02 N42 2.123(3)
Mn02 N54 2.137(3)
Mn02 N39 2.411(3)

loop_
_geom_hbond_atom_site_label_D
_geom_hbond_atom_site_label_H
_geom_hbond_atom_site_label_A
_geom_hbond_distance_DH
_geom_hbond_distance_HA
_geom_hbond_distance_DA
_geom_hbond_angle_DHA
_geom_hbond_site_symmetry_A
C19 H19C O8 0.98 2.41 3.360(11) 164 .
C19 H19C O9B 0.98 2.50 3.128(11) 122 .
C21 H21A O7 0.99 2.35 3.146(11) 137 2_576
C21 H21A O9B 0.99 2.50 3.357(10) 144 2_576
C21 H21B O9B 0.99 2.58 3.562(10) 171 .
C23 H23A O8 0.99 2.57 3.277(11) 128 .
C23 H23A O8B 0.99 2.59 3.231(18) 122 .
C35 H35A N3S 0.99 2.54 3.528(7) 172 .
C36 H36 O10C 1.00 2.40 3.343(14) 157 2_576
C40 H40A O4 0.99 2.48 3.400(5) 155 1_455
C40 H40B N9S 0.99 2.51 3.470(6) 164 1_556
C47 H47 O3 0.95 2.52 3.442(6) 164 2_667
C50 H50B O4 0.99 2.44 3.415(6) 169 1_455
C52 H52B O10C 0.99 2.60 3.591(13) 175 2_576
C59 H59 O5 0.95 2.54 3.477(6) 168 2_677
C62 H62A O6 0.99 2.54 3.484(6) 160 2_677
C62 H62B N9S 0.99 2.62 3.452(7) 141 2_576
C63 H63C O10B 0.98 2.53 3.507(13) 174 2_576
C4S H4S2 O9C 0.98 2.53 3.030(16) 112 .
C7S H7S1 O8 0.98 2.48 3.311(11) 143 .
C7S H7S1 O8B 0.98 2.60 3.515(17) 155 .
C7S H7S1 O8C 0.98 2.46 3.37(2) 154 .
C7S H7S2 O6 0.98 2.48 3.328(7) 144 2_676

loop_
_geom_torsion_atom_site_label_1
_geom_torsion_atom_site_label_2
_geom_torsion_atom_site_label_3
_geom_torsion_atom_site_label_4
_geom_torsion
O2 C3 C4 C5 -175.0(4)
O1 C3 C4 C5 7.6(6)
O2 C3 C4 C9 7.4(6)
O1 C3 C4 C9 -170.0(4)
C9 C4 C5 C6 -0.7(7)
C3 C4 C5 C6 -178.3(4)
C4 C5 C6 C7 1.4(7)
C5 C6 C7 C8 0.1(8)
C6 C7 C8 C9 -2.2(8)
C7 C8 C9 C4 2.9(7)
C5 C4 C9 C8 -1.4(7)
C3 C4 C9 C8 176.2(4)
N10 C11 C12 C13 178.4(4)
C16 C11 C12 C13 -1.6(6)
C11 C12 C13 C14 0.8(6)
C12 C13 C14 C15 0.2(7)
C13 C14 C15 C16 -0.3(6)
C12 C11 C16 N17 -179.2(4)
N10 C11 C16 N17 0.8(4)
C12 C11 C16 C15 1.6(6)
N10 C11 C16 C15 -178.5(4)
C14 C15 C16 N17 -179.6(4)
C14 C15 C16 C11 -0.6(6)
N10 C20 C21 N22 -21.5(5)
N17 C20 C21 N22 160.9(4)
N22 C23 C24 N25 -19.7(5)
N22 C23 C24 N32 161.4(4)
N25 C26 C27 C28 178.5(4)
C31 C26 C27 C28 -0.7(6)
C26 C27 C28 C29 0.0(7)
C27 C28 C29 C30 0.8(7)
C28 C29 C30 C31 -0.8(7)
C29 C30 C31 N32 -178.6(4)
C29 C30 C31 C26 0.1(7)
C27 C26 C31 N32 179.7(4)
N25 C26 C31 N32 0.2(5)
C27 C26 C31 C30 0.7(6)
N25 C26 C31 C30 -178.7(4)
N22 C35 C36 O37 -46.6(5)
N22 C35 C36 C38 -167.9(3)
O37 C36 C38 N39 48.7(4)
C35 C36 C38 N39 170.4(3)
N39 C40 C41 N42 29.5(5)
N39 C40 C41 N49 -154.6(4)
N42 C43 C44 C45 -179.5(4)
C48 C43 C44 C45 -0.8(6)
C43 C44 C45 C46 -0.1(6)
C44 C45 C46 C47 1.1(7)
C45 C46 C47 C48 -1.1(6)
C46 C47 C48 N49 179.3(4)
C46 C47 C48 C43 0.1(6)
C44 C43 C48 N49 -178.5(4)
N42 C43 C48 N49 0.4(4)
C44 C43 C48 C47 0.9(6)
N42 C43 C48 C47 179.8(4)
N39 C52 C53 N54 18.7(5)
N39 C52 C53 N61 -163.5(4)
C60 C55 C56 C57 -1.4(6)
N54 C55 C56 C57 -179.0(4)
C55 C56 C57 C58 1.0(6)
C56 C57 C58 C59 0.1(7)
C57 C58 C59 C60 -0.8(7)
C58 C59 C60 N61 179.2(4)
C58 C59 C60 C55 0.3(6)
C56 C55 C60 C59 0.8(6)
N54 C55 C60 C59 178.8(4)
C56 C55 C60 N61 -178.3(4)
N54 C55 C60 N61 -0.2(4)
N17 C20 N10 C11 0.1(4)
C21 C20 N10 C11 -177.7(4)
N17 C20 N10 Mn01 -179.6(2)
C21 C20 N10 Mn01 2.6(5)
C12 C11 N10 C20 179.4(4)
C16 C11 N10 C20 -0.5(4)
C12 C11 N10 Mn01 -1.0(7)
C16 C11 N10 Mn01 179.0(3)
N10 C20 N17 C16 0.4(4)
C21 C20 N17 C16 178.2(4)
N10 C20 N17 C18 -179.7(4)
C21 C20 N17 C18 -1.9(6)
C11 C16 N17 C20 -0.7(4)
C15 C16 N17 C20 178.4(4)
C11 C16 N17 C18 179.4(4)
C15 C16 N17 C18 -1.5(7)
C19 C18 N17 C20 -100.0(5)
C19 C18 N17 C16 79.8(5)
C20 C21 N22 C35 140.2(3)
C20 C21 N22 C23 -92.2(4)
C20 C21 N22 Mn01 26.8(4)
C36 C35 N22 C21 -76.7(4)
C36 C35 N22 C23 155.3(3)
C36 C35 N22 Mn01 41.1(4)
C24 C23 N22 C21 149.3(3)
C24 C23 N22 C35 -81.7(4)
C24 C23 N22 Mn01 29.0(4)
N32 C24 N25 C26 -1.6(5)
C23 C24 N25 C26 179.3(4)
N32 C24 N25 Mn01 175.8(3)
C23 C24 N25 Mn01 -3.2(5)
C27 C26 N25 C24 -178.5(4)
C31 C26 N25 C24 0.8(4)
C27 C26 N25 Mn01 4.9(7)
C31 C26 N25 Mn01 -175.8(3)
N25 C24 N32 C31 1.8(5)
C23 C24 N32 C31 -179.2(4)
N25 C24 N32 C33 -176.5(4)
C23 C24 N32 C33 2.5(7)
C30 C31 N32 C24 177.6(5)
C26 C31 N32 C24 -1.2(5)
C30 C31 N32 C33 -4.0(7)
C26 C31 N32 C33 177.2(4)
C34 C33 N32 C24 -110.4(5)
C34 C33 N32 C31 71.5(6)
C53 C52 N39 C40 92.7(4)
C53 C52 N39 C38 -139.9(3)
C53 C52 N39 Mn02 -24.6(4)
C41 C40 N39 C52 -150.3(3)
C41 C40 N39 C38 81.9(4)
C41 C40 N39 Mn02 -30.7(4)
C36 C38 N39 C52 78.2(4)
C36 C38 N39 C40 -154.7(3)
C36 C38 N39 Mn02 -40.6(4)
N49 C41 N42 C43 -0.9(4)
C40 C41 N42 C43 175.5(4)
N49 C41 N42 Mn02 174.4(2)
C40 C41 N42 Mn02 -9.2(5)
C44 C43 N42 C41 179.1(4)
C48 C43 N42 C41 0.3(4)
C44 C43 N42 Mn02 5.1(7)
C48 C43 N42 Mn02 -173.7(3)
N42 C41 N49 C48 1.2(5)
C40 C41 N49 C48 -175.0(4)
N42 C41 N49 C50 -177.3(4)
C40 C41 N49 C50 6.5(6)
C47 C48 N49 C41 179.8(4)
C43 C48 N49 C41 -0.9(4)
C47 C48 N49 C50 -1.8(7)
C43 C48 N49 C50 177.5(4)
C51 C50 N49 C41 -79.1(5)
C51 C50 N49 C48 102.7(5)
N61 C53 N54 C55 -0.5(4)
C52 C53 N54 C55 177.5(4)
N61 C53 N54 Mn02 -178.5(3)
C52 C53 N54 Mn02 -0.5(5)
C56 C55 N54 C53 178.3(4)
C60 C55 N54 C53 0.4(4)
C56 C55 N54 Mn02 -4.3(7)
C60 C55 N54 Mn02 177.9(3)
N54 C53 N61 C60 0.3(5)
C52 C53 N61 C60 -177.6(4)
N54 C53 N61 C62 177.6(4)
C52 C53 N61 C62 -0.3(7)
C59 C60 N61 C53 -179.0(4)
C55 C60 N61 C53 -0.1(4)
C59 C60 N61 C62 3.7(7)
C55 C60 N61 C62 -177.4(4)
C63 C62 N61 C53 -91.9(6)
C63 C62 N61 C60 84.9(5)
O2 C3 O1 Mn02 -4.9(7)
C4 C3 O1 Mn02 172.2(3)
O1 C3 O2 Mn01 22.1(7)
C4 C3 O2 Mn01 -155.0(3)
C38 C36 O37 Mn01 145.9(3)
C35 C36 O37 Mn01 25.3(4)
C38 C36 O37 Mn02 -31.2(4)
C35 C36 O37 Mn02 -151.8(3)
